data_7239575
loop_
_publ_author_name
'Connell, Arthur'
'Holliman, Peter J.'
'Davies, Matthew L.'
'Gwenin, Christopher D.'
'Weiss, Sophie'
'Pitak, Mateusz B.'
'Horton, Peter N.'
'Coles, Simon J.'
'Cooke, Graeme'

_publ_section_title
;
 A study of dye anchoring points in half-squarylium dyes for
 dye-sensitized solar cells
;
_journal_issue 11
_journal_name_full 'J. Mater. Chem. A'
_journal_page_first 4055
_journal_paper_doi 10.1039/C3TA15278B
_journal_volume 2
_journal_year 2014
_chemical_formula_sum 'C34 H38 N3 Na O3.5'
_chemical_formula_weight 567.66
_space_group_IT_number 2
_space_group_name_Hall '-P 1'
_space_group_name_H-M_alt 'P -1'
_symmetry_cell_setting triclinic
_symmetry_space_group_name_H-M 'P -1'
_atom_sites_solution_hydrogens geom
_atom_sites_solution_primary direct
_atom_sites_solution_secondary difmap
_audit_creation_method SHELXL-97
_cell_angle_alpha 90.54(2)
_cell_angle_beta 101.50(2)
_cell_angle_gamma 118.10(3)
_cell_formula_units_Z 4
_cell_length_a 11.9454(11)
_cell_length_b 12.4652(11)
_cell_length_c 24.378(2)
_cell_measurement_reflns_used 14357
_cell_measurement_temperature 100(2)
_cell_measurement_theta_max 26.6
_cell_measurement_theta_min 1.9
_cell_volume 3115.3(11)
_computing_cell_refinement 'CrystalClear-SM Expert 3.1 b27 (Rigaku, 2012)'
_computing_data_collection 'CrystalClear-SM Expert 3.1 b27 (Rigaku, 2012)'
_computing_data_reduction 'CrystalClear-SM Expert 3.1 b27 (Rigaku, 2012)'
_computing_structure_refinement 'SHELXL-97 (Sheldrick, 2008)'
_computing_structure_solution 'SHELXL-97 (Sheldrick, 2008)'
_diffrn_ambient_temperature 100(2)
_diffrn_detector 'CCD plate'
_diffrn_detector_area_resol_mean 28.5714
_diffrn_detector_type 'Rigaku Saturn724+ (2x2 bin mode)'
_diffrn_measured_fraction_theta_full 0.945
_diffrn_measured_fraction_theta_max 0.945
_diffrn_measurement_device 'four-circle \k goniometer'
_diffrn_measurement_device_type CrystalLogic
_diffrn_measurement_method 'profile data from \w-scans'
_diffrn_measurement_specimen_support 'MiTeGen MicroLoop'
_diffrn_radiation_collimation 'Confocal mirrors'
_diffrn_radiation_monochromator 'double crystal silicon'
_diffrn_radiation_type synchrotron
_diffrn_radiation_wavelength 0.68890
_diffrn_reflns_av_R_equivalents 0.2525
_diffrn_reflns_av_sigmaI/netI 0.2681
_diffrn_reflns_limit_h_max 14
_diffrn_reflns_limit_h_min -14
_diffrn_reflns_limit_k_max 14
_diffrn_reflns_limit_k_min -12
_diffrn_reflns_limit_l_max 28
_diffrn_reflns_limit_l_min -29
_diffrn_reflns_number 22317
_diffrn_reflns_theta_full 24.21
_diffrn_reflns_theta_max 24.21
_diffrn_reflns_theta_min 2.90
_diffrn_source synchrotron
_diffrn_source_type 'DLS beamline I19'
_exptl_absorpt_coefficient_mu 0.084
_exptl_absorpt_correction_T_max 0.9975
_exptl_absorpt_correction_T_min 0.9958
_exptl_absorpt_correction_type multi-scan
_exptl_absorpt_process_details 'CrystalClear-SM Expert 3.1 b27 (Rigaku, 2012)'
_exptl_crystal_colour Orange
_exptl_crystal_density_diffrn 1.210
_exptl_crystal_density_method 'not measured'
_exptl_crystal_description fragment
_exptl_crystal_F_000 1208
_exptl_crystal_size_max 0.05
_exptl_crystal_size_mid 0.05
_exptl_crystal_size_min 0.03
_refine_diff_density_max 0.459
_refine_diff_density_min -0.422
_refine_diff_density_rms 0.071
_refine_ls_extinction_coef 0.050(8)
_refine_ls_extinction_expression Fc^*^=kFc[1+0.001xFc^2^\l^3^/sin(2\q)]^-1/4^
_refine_ls_extinction_method SHELXL
_refine_ls_goodness_of_fit_ref 0.993
_refine_ls_hydrogen_treatment mixed
_refine_ls_matrix_type full
_refine_ls_number_parameters 863
_refine_ls_number_reflns 10395
_refine_ls_number_restraints 1005
_refine_ls_restrained_S_all 0.963
_refine_ls_R_factor_all 0.3242
_refine_ls_R_factor_gt 0.1277
_refine_ls_shift/su_max 0.000
_refine_ls_shift/su_mean 0.000
_refine_ls_structure_factor_coef Fsqd
_refine_ls_weighting_details 'calc w=1/[\s^2^(Fo^2^)+(0.2000P)^2^+0.0000P] where P=(Fo^2^+2Fc^2^)/3'
_refine_ls_weighting_scheme calc
_refine_ls_wR_factor_gt 0.3028
_refine_ls_wR_factor_ref 0.4276
_reflns_number_gt 2921
_reflns_number_total 10395
_reflns_threshold_expression >2\s(I)
_cod_data_source_file c3ta15278b.txt
_cod_data_source_block 8salt
_cod_depositor_comments
;
The following automatic conversions were performed:

data item '_symmetry_cell_setting' value 'Triclinic' was changed to
'triclinic' in accordance with the
/home/saulius/struct/COD-crude-data/automatic-downloads/DataCite-retrospective/RSC/depositions/lib/dictionaries/cif_core.dic
dictionary named 'cif_core.dic' version 2.4.2 last updated on
2011-04-26.

Automatic conversion script
Id: cif_fix_values 6909 2019-04-08 15:41:33Z antanas 

2023-11-23
Z value and formula fixed to values more according to usual
chemical conventions.                 miguel
;
_cod_original_formula_sum 'C68 H76 N6 Na2 O7'
_cod_original_formula_weight 1135.33
_cod_original_formula_units_Z 2
_cod_original_cell_volume 3115.3(5)
_cod_original_sg_symbol_H-M P-1
_cod_database_code 7239575

loop_
_symmetry_equiv_pos_as_xyz
'x, y, z'
'-x, -y, -z'

loop_
_atom_site_label
_atom_site_type_symbol
_atom_site_fract_x
_atom_site_fract_y
_atom_site_fract_z
_atom_site_U_iso_or_equiv
_atom_site_adp_type
_atom_site_occupancy
_atom_site_symmetry_multiplicity
_atom_site_calc_flag
_atom_site_refinement_flags
_atom_site_disorder_assembly
_atom_site_disorder_group
C1 C 0.1468(9) 0.8633(10) -0.1486(4) 0.073(2) Uani 1 1 d U . .
C2 C 0.1128(11) 0.9418(10) -0.1774(4) 0.088(3) Uani 1 1 d U . .
H2 H 0.0242 0.9238 -0.1871 0.106 Uiso 1 1 calc R . .
C3 C 0.2071(11) 1.0461(11) -0.1922(4) 0.091(3) Uani 1 1 d U . .
H3 H 0.1838 1.1008 -0.2118 0.109 Uiso 1 1 calc R . .
C4 C 0.3394(11) 1.0726(10) -0.1782(4) 0.082(3) Uani 1 1 d U . .
C12 C 0.4386(12) 1.1833(11) -0.1926(5) 0.096(3) Uani 1 1 d U . .
H12 H 0.4164 1.2401 -0.2106 0.115 Uiso 1 1 calc R . .
C13 C 0.5649(12) 1.2060(11) -0.1800(5) 0.097(3) Uani 1 1 d U . .
H13 H 0.6307 1.2786 -0.1898 0.117 Uiso 1 1 calc R . .
C14 C 0.5973(11) 1.1243(10) -0.1533(4) 0.087(3) Uani 1 1 d U . .
H14 H 0.6862 1.1431 -0.1448 0.105 Uiso 1 1 calc R . .
C15 C 0.5091(9) 1.0188(9) -0.1384(4) 0.075(2) Uani 1 1 d U . .
H15 H 0.5354 0.9643 -0.1205 0.090 Uiso 1 1 calc R . .
C5 C 0.3739(10) 0.9903(9) -0.1504(4) 0.077(2) Uani 1 1 d U . .
C6 C 0.2745(9) 0.8836(9) -0.1367(4) 0.070(2) Uani 1 1 d U . .
C7 C 0.2790(8) 0.7744(9) -0.1102(4) 0.067(2) Uani 1 1 d U . .
C9 C 0.3637(9) 0.8066(9) -0.0515(4) 0.076(3) Uani 1 1 d U . .
H9A H 0.4553 0.8566 -0.0530 0.113 Uiso 1 1 calc R . .
H9B H 0.3518 0.7313 -0.0353 0.113 Uiso 1 1 calc R . .
H9C H 0.3394 0.8527 -0.0281 0.113 Uiso 1 1 calc R . .
C10 C 0.3105(9) 0.7065(9) -0.1532(4) 0.073(3) Uani 1 1 d U . .
H10A H 0.3996 0.7587 -0.1575 0.110 Uiso 1 1 calc R . .
H10B H 0.2489 0.6878 -0.1897 0.110 Uiso 1 1 calc R . .
H10C H 0.3030 0.6302 -0.1396 0.110 Uiso 1 1 calc R . .
C8 C 0.1318(8) 0.6925(9) -0.1092(4) 0.066(2) Uani 1 1 d U . .
C11 C 0.0736(8) 0.5832(9) -0.0913(4) 0.067(2) Uani 1 1 d U . .
H11 H -0.0170 0.5537 -0.0948 0.081 Uiso 1 1 calc R . .
C1S C 0.1156(7) 0.5001(9) -0.0680(3) 0.063(2) Uani 1 1 d U . .
C2S C 0.2343(8) 0.4859(9) -0.0549(4) 0.072(3) Uani 1 1 d U . .
C3S C 0.1581(8) 0.3717(9) -0.0322(4) 0.063(2) Uani 1 1 d U . .
C4S C 0.0435(7) 0.3867(8) -0.0485(4) 0.063(2) Uani 1 1 d U . .
C5S C -0.0880(8) 0.3148(9) -0.0462(4) 0.064(2) Uani 1 1 d U . .
C6S C -0.1791(8) 0.3593(9) -0.0584(4) 0.070(3) Uani 1 1 d U . .
C7S C -0.1324(8) 0.1972(10) -0.0266(4) 0.059(2) Uani 1 1 d U . .
C1A C -0.0758(9) 0.7032(10) -0.1382(4) 0.085(3) Uani 1 1 d U . .
H1A1 H -0.0951 0.7723 -0.1390 0.102 Uiso 1 1 calc R . .
H1A2 H -0.1036 0.6596 -0.1056 0.102 Uiso 1 1 calc R . .
C2A C -0.1524(12) 0.6150(12) -0.1930(6) 0.128(4) Uani 1 1 d U . .
H2A1 H -0.1057 0.6525 -0.2229 0.154 Uiso 1 1 calc R . .
H2A2 H -0.1470 0.5390 -0.1873 0.154 Uiso 1 1 calc R . .
C3A C -0.2825(15) 0.5812(16) -0.2141(7) 0.160(6) Uani 1 1 d U . .
H3A1 H -0.2907 0.6565 -0.2163 0.192 Uiso 1 1 calc R . .
H3A2 H -0.3324 0.5340 -0.1868 0.192 Uiso 1 1 calc R . .
C4A C -0.3468(19) 0.5035(15) -0.2731(7) 0.183(7) Uani 1 1 d U . .
H4A1 H -0.2960 0.5506 -0.3001 0.220 Uiso 1 1 calc R . .
H4A2 H -0.3386 0.4282 -0.2706 0.220 Uiso 1 1 calc R . .
C5A C -0.479(2) 0.4686(18) -0.2955(7) 0.188(7) Uani 1 1 d U . .
H5A1 H -0.4878 0.5435 -0.2996 0.226 Uiso 1 1 calc R . .
H5A2 H -0.5305 0.4230 -0.2683 0.226 Uiso 1 1 calc R . .
C6A C -0.536(2) 0.3920(18) -0.3506(8) 0.187(7) Uani 1 1 d U . .
H6A1 H -0.4816 0.4367 -0.3769 0.224 Uiso 1 1 calc R . .
H6A2 H -0.5293 0.3165 -0.3458 0.224 Uiso 1 1 calc R . .
C7A C -0.671(2) 0.356(2) -0.3774(8) 0.222(8) Uani 1 1 d U . .
H7A1 H -0.7264 0.3037 -0.3529 0.267 Uiso 1 1 calc R . .
H7A2 H -0.6799 0.4310 -0.3785 0.267 Uiso 1 1 calc R . .
C8A C -0.720(2) 0.293(2) -0.4323(9) 0.260(10) Uani 1 1 d U . .
H8A1 H -0.7207 0.2138 -0.4310 0.312 Uiso 1 1 calc R . .
H8A2 H -0.6612 0.3415 -0.4564 0.312 Uiso 1 1 calc R . .
C9A C -0.870(3) 0.267(3) -0.4619(12) 0.275(11) Uani 1 1 d U . .
H9A1 H -0.8746 0.3423 -0.4526 0.330 Uiso 1 1 calc R . .
H9A2 H -0.8807 0.2568 -0.5033 0.330 Uiso 1 1 calc R . .
C10A C -0.975(3) 0.171(3) -0.4492(10) 0.244(9) Uani 1 1 d U . .
H10D H -0.9675 0.1825 -0.4082 0.293 Uiso 1 1 calc R . .
H10E H -0.9702 0.0956 -0.4574 0.293 Uiso 1 1 calc R . .
C11A C -1.103(2) 0.153(3) -0.4788(11) 0.241(10) Uani 1 1 d U . .
H11A H -1.1090 0.2266 -0.4689 0.290 Uiso 1 1 calc R . .
H11B H -1.1079 0.1461 -0.5198 0.290 Uiso 1 1 calc R . .
C12A C -1.199(3) 0.062(3) -0.4694(17) 0.37(2) Uani 1 1 d U . .
H12A H -1.2757 0.0423 -0.4999 0.556 Uiso 1 1 calc R . .
H12B H -1.2154 0.0804 -0.4335 0.556 Uiso 1 1 calc R . .
H12C H -1.1828 -0.0078 -0.4675 0.556 Uiso 1 1 calc R . .
C101 C -0.1739(10) 0.3065(13) -0.3484(5) 0.118(4) Uani 1 1 d U A .
C102 C -0.2351(11) 0.3401(15) -0.3970(5) 0.145(6) Uani 1 1 d U . .
H102 H -0.3271 0.2995 -0.4110 0.174 Uiso 1 1 calc R . .
C103 C -0.1540(12) 0.4330(13) -0.4218(5) 0.125(5) Uani 1 1 d U . .
H103 H -0.1907 0.4566 -0.4545 0.151 Uiso 1 1 calc R . .
C104 C -0.0195(11) 0.4955(11) -0.4014(5) 0.098(3) Uani 1 1 d U . .
C112 C 0.0602(12) 0.5867(11) -0.4308(5) 0.112(4) Uani 1 1 d U . .
H112 H 0.0226 0.6062 -0.4647 0.134 Uiso 1 1 calc R . .
C113 C 0.1910(13) 0.6463(13) -0.4104(5) 0.128(5) Uani 1 1 d U . .
H113 H 0.2451 0.7058 -0.4309 0.154 Uiso 1 1 calc R . .
C114 C 0.2482(13) 0.6217(14) -0.3595(6) 0.139(5) Uani 1 1 d U . .
H114 H 0.3399 0.6677 -0.3450 0.167 Uiso 1 1 calc R . .
C115 C 0.1741(11) 0.5333(11) -0.3308(5) 0.106(4) Uani 1 1 d U . .
H115 H 0.2146 0.5175 -0.2965 0.127 Uiso 1 1 calc R . .
C105 C 0.0387(10) 0.4647(10) -0.3507(4) 0.087(3) Uani 1 1 d U . .
C106 C -0.0466(10) 0.3638(10) -0.3248(4) 0.084(3) Uani 1 1 d U . .
C107 C -0.0166(9) 0.3093(10) -0.2732(4) 0.076(2) Uani 1 1 d U . .
C110 C 0.0800(9) 0.2616(10) -0.2765(4) 0.082(3) Uani 1 1 d U . .
H11C H 0.0524 0.2113 -0.3128 0.123 Uiso 1 1 calc R . .
H11D H 0.0817 0.2120 -0.2457 0.123 Uiso 1 1 calc R . .
H11E H 0.1674 0.3311 -0.2732 0.123 Uiso 1 1 calc R . .
C109 C 0.0280(12) 0.3966(11) -0.2197(4) 0.100(3) Uani 1 1 d U . .
H10F H 0.1132 0.4671 -0.2191 0.150 Uiso 1 1 calc R . .
H10G H 0.0350 0.3540 -0.1867 0.150 Uiso 1 1 calc R . .
H10H H -0.0356 0.4250 -0.2189 0.150 Uiso 1 1 calc R . .
C108 C -0.1501(9) 0.2030(11) -0.2743(4) 0.097(3) Uani 1 1 d U A .
C111 C -0.1885(9) 0.1103(11) -0.2403(4) 0.097(4) Uani 1 1 d U . .
H111 H -0.2772 0.0489 -0.2526 0.117 Uiso 1 1 calc R . .
C21S C -0.1196(8) 0.0890(9) -0.1898(4) 0.070(2) Uani 1 1 d U . .
C22S C 0.0037(9) 0.1373(9) -0.1486(4) 0.066(2) Uani 1 1 d U . .
C23S C -0.0614(8) 0.0341(8) -0.1148(4) 0.062(2) Uani 1 1 d U . .
C24S C -0.1778(8) -0.0120(9) -0.1593(4) 0.069(2) Uani 1 1 d U . .
C25S C -0.2978(9) -0.1172(9) -0.1680(4) 0.075(2) Uani 1 1 d U . .
C26S C -0.3922(9) -0.1570(10) -0.2201(5) 0.083(3) Uani 1 1 d U . .
C27S C -0.3309(8) -0.1885(10) -0.1229(4) 0.073(3) Uani 1 1 d U . .
C1B C -0.3582(13) 0.0910(17) -0.3459(8) 0.113(7) Uani 0.473(10) 1 d PDU A 1
H1B1 H -0.3459 0.0190 -0.3381 0.136 Uiso 0.473(10) 1 calc PR A 1
H1B2 H -0.3774 0.0928 -0.3872 0.136 Uiso 0.473(10) 1 calc PR A 1
C2B C -0.4684(15) 0.086(3) -0.3215(12) 0.136(8) Uani 0.473(10) 1 d PDU A 1
H2B1 H -0.4674 0.1653 -0.3231 0.163 Uiso 0.473(10) 1 calc PR A 1
H2B2 H -0.4532 0.0719 -0.2814 0.163 Uiso 0.473(10) 1 calc PR A 1
C3B C -0.6035(14) -0.017(3) -0.3532(12) 0.125(8) Uani 0.473(10) 1 d PDU A 1
H3B1 H -0.6263 0.0010 -0.3921 0.150 Uiso 0.473(10) 1 calc PR A 1
H3B2 H -0.6048 -0.0967 -0.3549 0.150 Uiso 0.473(10) 1 calc PR A 1
C4B C -0.6997(17) -0.018(4) -0.3191(14) 0.194(11) Uani 0.473(10) 1 d PDU A 1
H4B1 H -0.6851 -0.0494 -0.2826 0.233 Uiso 0.473(10) 1 calc PR A 1
H4B2 H -0.6856 0.0657 -0.3114 0.233 Uiso 0.473(10) 1 calc PR A 1
C5B C -0.8397(17) -0.102(4) -0.3532(18) 0.222(11) Uani 0.473(10) 1 d PDU A 1
H5B1 H -0.8674 -0.1878 -0.3465 0.266 Uiso 0.473(10) 1 calc PR A 1
H5B2 H -0.8438 -0.0962 -0.3939 0.266 Uiso 0.473(10) 1 calc PR A 1
C6B C -0.931(2) -0.061(3) -0.3348(19) 0.225(11) Uani 0.473(10) 1 d PDU A 1
H6B1 H -0.9115 0.0212 -0.3461 0.270 Uiso 0.473(10) 1 calc PR A 1
H6B2 H -0.9193 -0.0560 -0.2933 0.270 Uiso 0.473(10) 1 calc PR A 1
C7B C -1.0723(19) -0.156(4) -0.3638(18) 0.218(10) Uani 0.473(10) 1 d PDU A 1
H7B1 H -1.0945 -0.1376 -0.4026 0.262 Uiso 0.473(10) 1 calc PR A 1
H7B2 H -1.0803 -0.2387 -0.3661 0.262 Uiso 0.473(10) 1 calc PR A 1
C8B C -1.168(2) -0.153(5) -0.3303(13) 0.230(11) Uani 0.473(10) 1 d PDU A 1
H8B1 H -1.1501 -0.0683 -0.3222 0.276 Uiso 0.473(10) 1 calc PR A 1
H8B2 H -1.1573 -0.1867 -0.2941 0.276 Uiso 0.473(10) 1 calc PR A 1
C9B C -1.307(2) -0.233(4) -0.3666(17) 0.222(11) Uani 0.473(10) 1 d PDU A 1
H9B1 H -1.3178 -0.3113 -0.3821 0.267 Uiso 0.473(10) 1 calc PR A 1
H9B2 H -1.3716 -0.2505 -0.3432 0.267 Uiso 0.473(10) 1 calc PR A 1
C10B C -1.331(2) -0.162(4) -0.4149(15) 0.217(12) Uani 0.473(10) 1 d PDU A 1
H10I H -1.2770 -0.1563 -0.4418 0.260 Uiso 0.473(10) 1 calc PR A 1
H10J H -1.3060 -0.0779 -0.3996 0.260 Uiso 0.473(10) 1 calc PR A 1
C11B C -1.477(2) -0.230(4) -0.4452(17) 0.221(13) Uani 0.473(10) 1 d PDU A 1
H11F H -1.5008 -0.3122 -0.4623 0.265 Uiso 0.473(10) 1 calc PR A 1
H11G H -1.5311 -0.2390 -0.4180 0.265 Uiso 0.473(10) 1 calc PR A 1
C12B C -1.498(4) -0.153(4) -0.4911(16) 0.25(2) Uani 0.473(10) 1 d PDU A 1
H12D H -1.5906 -0.1932 -0.5105 0.372 Uiso 0.473(10) 1 calc PR A 1
H12E H -1.4456 -0.1468 -0.5184 0.372 Uiso 0.473(10) 1 calc PR A 1
H12F H -1.4718 -0.0712 -0.4738 0.372 Uiso 0.473(10) 1 calc PR A 1
C1C C -0.3780(11) 0.1659(16) -0.3174(7) 0.082(5) Uani 0.527(10) 1 d PDU A 2
H1C1 H -0.4035 0.2288 -0.3289 0.099 Uiso 0.527(10) 1 calc PR A 2
H1C2 H -0.3967 0.1438 -0.2801 0.099 Uiso 0.527(10) 1 calc PR A 2
C2C C -0.4467(15) 0.0531(17) -0.3617(8) 0.108(6) Uani 0.527(10) 1 d PDU A 2
H2C1 H -0.4338 -0.0142 -0.3459 0.130 Uiso 0.527(10) 1 calc PR A 2
H2C2 H -0.4080 0.0731 -0.3950 0.130 Uiso 0.527(10) 1 calc PR A 2
C3C C -0.5933(15) 0.011(3) -0.3797(10) 0.152(10) Uani 0.527(10) 1 d PDU A 2
H3C1 H -0.6060 0.0807 -0.3924 0.183 Uiso 0.527(10) 1 calc PR A 2
H3C2 H -0.6342 -0.0546 -0.4118 0.183 Uiso 0.527(10) 1 calc PR A 2
C4C C -0.6595(18) -0.036(4) -0.3308(11) 0.170(10) Uani 0.527(10) 1 d PDU A 2
H4C1 H -0.6179 0.0277 -0.2980 0.204 Uiso 0.527(10) 1 calc PR A 2
H4C2 H -0.6521 -0.1091 -0.3192 0.204 Uiso 0.527(10) 1 calc PR A 2
C5C C -0.8052(19) -0.071(4) -0.3522(16) 0.221(11) Uani 0.527(10) 1 d PDU A 2
H5C1 H -0.8155 0.0030 -0.3486 0.266 Uiso 0.527(10) 1 calc PR A 2
H5C2 H -0.8360 -0.1053 -0.3924 0.266 Uiso 0.527(10) 1 calc PR A 2
C6C C -0.885(2) -0.166(4) -0.3167(15) 0.232(11) Uani 0.527(10) 1 d PDU A 2
H6C1 H -0.8667 -0.1253 -0.2784 0.278 Uiso 0.527(10) 1 calc PR A 2
H6C2 H -0.8588 -0.2299 -0.3133 0.278 Uiso 0.527(10) 1 calc PR A 2
C7C C -1.0322(19) -0.225(3) -0.3431(18) 0.238(11) Uani 0.527(10) 1 d PDU A 2
H7C1 H -1.0541 -0.2803 -0.3774 0.286 Uiso 0.527(10) 1 calc PR A 2
H7C2 H -1.0815 -0.2742 -0.3161 0.286 Uiso 0.527(10) 1 calc PR A 2
C8C C -1.073(2) -0.127(3) -0.3584(19) 0.238(10) Uani 0.527(10) 1 d PDU A 2
H8C1 H -1.0598 -0.1048 -0.3965 0.286 Uiso 0.527(10) 1 calc PR A 2
H8C2 H -1.0179 -0.0521 -0.3311 0.286 Uiso 0.527(10) 1 calc PR A 2
C9C C -1.217(2) -0.177(4) -0.3574(14) 0.224(10) Uani 0.527(10) 1 d PDU A 2
H9C1 H -1.2367 -0.2265 -0.3256 0.269 Uiso 0.527(10) 1 calc PR A 2
H9C2 H -1.2349 -0.1084 -0.3518 0.269 Uiso 0.527(10) 1 calc PR A 2
C10C C -1.305(2) -0.257(4) -0.4130(13) 0.199(11) Uani 0.527(10) 1 d PDU A 2
H10K H -1.2952 -0.3313 -0.4166 0.239 Uiso 0.527(10) 1 calc PR A 2
H10L H -1.2795 -0.2111 -0.4452 0.239 Uiso 0.527(10) 1 calc PR A 2
C11C C -1.449(2) -0.295(4) -0.4142(13) 0.212(11) Uani 0.527(10) 1 d PDU A 2
H11H H -1.4591 -0.2217 -0.4100 0.254 Uiso 0.527(10) 1 calc PR A 2
H11I H -1.4757 -0.3436 -0.3827 0.254 Uiso 0.527(10) 1 calc PR A 2
C12C C -1.534(3) -0.373(4) -0.4710(14) 0.27(2) Uani 0.527(10) 1 d PDU A 2
H12G H -1.6248 -0.3944 -0.4734 0.403 Uiso 0.527(10) 1 calc PR A 2
H12H H -1.5270 -0.4483 -0.4738 0.403 Uiso 0.527(10) 1 calc PR A 2
H12I H -1.5035 -0.3262 -0.5020 0.403 Uiso 0.527(10) 1 calc PR A 2
N1 N 0.0654(7) 0.7508(8) -0.1314(3) 0.075(2) Uani 1 1 d U . .
N1S N -0.2529(7) 0.3945(7) -0.0686(3) 0.079(2) Uani 1 1 d U . .
N2S N -0.1692(7) 0.1005(8) -0.0133(3) 0.074(2) Uani 1 1 d U . .
N101 N -0.2370(7) 0.2086(11) -0.3170(4) 0.141(4) Uani 1 1 d DU . .
N21S N -0.4694(9) -0.1930(10) -0.2622(4) 0.119(4) Uani 1 1 d U . .
N22S N -0.3573(6) -0.2410(7) -0.0847(4) 0.077(2) Uani 1 1 d U . .
O1S O 0.3489(5) 0.5422(6) -0.0572(3) 0.0757(18) Uani 1 1 d U . .
O2S O 0.1823(5) 0.2942(6) -0.0083(2) 0.0715(17) Uani 1 1 d U . .
O21S O 0.1164(5) 0.2243(6) -0.1412(2) 0.0741(18) Uani 1 1 d U . .
O22S O -0.0286(5) -0.0009(5) -0.0701(2) 0.0656(16) Uani 1 1 d U . .
O3H O 0.3524(7) 0.4160(9) -0.1640(3) 0.121(3) Uani 1 1 d . . .
O1H O 0.3013(5) 0.1813(6) -0.0592(2) 0.0751(18) Uani 1 1 d U . .
O2H O -0.4594(5) -0.5477(5) -0.0634(2) 0.0706(17) Uani 1 1 d U . .
Na1 Na 0.1593(3) 0.0940(3) 0.00244(14) 0.0713(11) Uani 1 1 d U . .
Na2 Na -0.4245(3) -0.3661(3) -0.01033(15) 0.0724(11) Uani 1 1 d U . .

loop_
_atom_site_aniso_label
_atom_site_aniso_U_11
_atom_site_aniso_U_22
_atom_site_aniso_U_33
_atom_site_aniso_U_23
_atom_site_aniso_U_13
_atom_site_aniso_U_12
C1 0.083(5) 0.096(7) 0.077(6) 0.029(5) 0.029(5) 0.069(5)
C2 0.110(6) 0.107(8) 0.099(7) 0.036(6) 0.043(6) 0.085(6)
C3 0.123(6) 0.100(8) 0.094(7) 0.041(6) 0.041(6) 0.081(6)
C4 0.110(5) 0.089(7) 0.083(6) 0.027(6) 0.038(6) 0.071(5)
C12 0.125(7) 0.089(7) 0.100(7) 0.037(6) 0.037(7) 0.066(6)
C13 0.120(6) 0.084(8) 0.090(7) 0.027(6) 0.037(7) 0.046(6)
C14 0.089(6) 0.081(8) 0.095(7) 0.026(6) 0.028(6) 0.040(5)
C15 0.087(5) 0.077(7) 0.080(6) 0.022(5) 0.030(5) 0.050(5)
C5 0.093(5) 0.073(6) 0.082(6) 0.021(5) 0.032(5) 0.050(5)
C6 0.081(4) 0.085(6) 0.069(5) 0.021(5) 0.026(5) 0.057(4)
C7 0.059(4) 0.089(6) 0.074(5) 0.026(5) 0.026(4) 0.049(4)
C9 0.078(5) 0.090(8) 0.079(5) 0.025(5) 0.024(4) 0.054(5)
C10 0.078(6) 0.083(7) 0.083(6) 0.022(5) 0.037(5) 0.051(6)
C8 0.068(4) 0.085(6) 0.073(6) 0.017(5) 0.021(4) 0.057(4)
C11 0.056(4) 0.085(6) 0.081(6) 0.025(5) 0.020(4) 0.048(5)
C1S 0.053(4) 0.089(6) 0.068(5) 0.025(5) 0.022(4) 0.047(4)
C2S 0.051(4) 0.082(6) 0.093(6) 0.028(5) 0.011(5) 0.042(4)
C3S 0.056(4) 0.082(6) 0.070(5) 0.014(5) 0.018(4) 0.046(4)
C4S 0.049(4) 0.075(6) 0.071(5) 0.015(5) 0.007(4) 0.037(4)
C5S 0.051(4) 0.075(6) 0.075(6) 0.020(5) 0.017(4) 0.037(4)
C6S 0.058(5) 0.087(7) 0.074(6) 0.021(5) 0.014(5) 0.043(5)
C7S 0.053(5) 0.074(6) 0.067(5) 0.011(5) 0.022(4) 0.042(5)
C1A 0.070(5) 0.105(8) 0.112(7) 0.027(5) 0.024(5) 0.066(5)
C2A 0.111(7) 0.121(10) 0.155(10) -0.003(7) -0.022(7) 0.077(8)
C3A 0.135(9) 0.166(13) 0.169(11) 0.013(9) -0.018(8) 0.086(10)
C4A 0.215(14) 0.115(12) 0.164(12) 0.016(9) -0.045(10) 0.068(11)
C5A 0.225(14) 0.178(15) 0.129(11) 0.018(9) -0.021(10) 0.095(13)
C6A 0.232(15) 0.174(15) 0.136(11) -0.011(10) -0.021(10) 0.108(13)
C7A 0.204(14) 0.29(2) 0.124(12) -0.022(13) 0.028(9) 0.086(16)
C8A 0.244(15) 0.32(2) 0.180(15) -0.096(16) -0.028(12) 0.140(17)
C9A 0.207(15) 0.36(3) 0.205(19) -0.038(19) 0.005(13) 0.115(17)
C10A 0.255(16) 0.34(3) 0.159(15) 0.063(17) 0.024(16) 0.174(18)
C11A 0.209(16) 0.30(3) 0.24(2) 0.15(2) 0.074(17) 0.132(18)
C12A 0.279(18) 0.34(4) 0.37(4) 0.17(3) 0.06(3) 0.06(3)
C101 0.077(5) 0.181(10) 0.101(8) 0.073(7) 0.014(5) 0.068(6)
C102 0.084(6) 0.216(13) 0.124(9) 0.101(9) 0.014(6) 0.065(7)
C103 0.096(6) 0.174(12) 0.104(8) 0.073(8) 0.016(6) 0.065(7)
C104 0.099(5) 0.099(8) 0.092(7) 0.035(6) 0.011(5) 0.049(6)
C112 0.105(6) 0.109(10) 0.114(8) 0.046(7) 0.015(6) 0.050(7)
C113 0.112(7) 0.144(11) 0.106(9) 0.052(8) 0.019(7) 0.045(8)
C114 0.103(7) 0.145(12) 0.106(9) 0.046(8) -0.005(7) 0.019(7)
C115 0.094(6) 0.104(9) 0.080(7) 0.018(6) -0.007(5) 0.028(6)
C105 0.084(5) 0.098(8) 0.075(6) 0.017(5) 0.004(5) 0.046(5)
C106 0.083(5) 0.107(8) 0.071(5) 0.025(5) 0.009(5) 0.057(5)
C107 0.072(4) 0.103(7) 0.071(5) 0.032(5) 0.018(4) 0.055(5)
C110 0.080(6) 0.100(8) 0.086(7) 0.030(6) 0.027(5) 0.056(6)
C109 0.135(9) 0.122(9) 0.070(6) 0.023(5) 0.023(6) 0.085(7)
C108 0.065(5) 0.133(8) 0.094(7) 0.046(5) 0.011(4) 0.050(5)
C111 0.055(5) 0.137(9) 0.100(7) 0.056(6) 0.017(5) 0.046(6)
C21S 0.055(4) 0.088(7) 0.076(5) 0.021(5) 0.017(4) 0.039(4)
C22S 0.064(4) 0.086(7) 0.065(5) 0.021(5) 0.027(4) 0.045(4)
C23S 0.055(4) 0.077(6) 0.073(5) 0.019(4) 0.025(4) 0.043(4)
C24S 0.059(4) 0.087(6) 0.074(5) 0.023(5) 0.017(4) 0.044(4)
C25S 0.070(5) 0.082(7) 0.069(5) 0.013(5) 0.017(4) 0.033(4)
C26S 0.062(5) 0.104(8) 0.076(6) 0.025(6) 0.021(4) 0.031(5)
C27S 0.052(5) 0.090(7) 0.079(6) 0.021(5) 0.016(4) 0.037(5)
C1B 0.089(8) 0.178(14) 0.056(12) 0.032(11) 0.007(7) 0.054(9)
C2B 0.088(8) 0.187(18) 0.118(16) -0.007(15) 0.008(11) 0.061(10)
C3B 0.077(8) 0.187(17) 0.126(19) -0.009(17) -0.002(10) 0.087(11)
C4B 0.116(9) 0.25(2) 0.170(19) -0.050(18) 0.050(12) 0.046(15)
C5B 0.091(9) 0.29(2) 0.22(2) 0.01(2) 0.057(15) 0.033(14)
C6B 0.157(11) 0.30(2) 0.23(2) 0.05(2) 0.028(16) 0.117(15)
C7B 0.141(10) 0.30(2) 0.26(2) 0.064(19) 0.027(13) 0.145(15)
C8B 0.169(13) 0.30(2) 0.24(2) 0.08(2) 0.062(13) 0.117(18)
C9B 0.157(12) 0.30(2) 0.24(2) 0.068(19) 0.071(15) 0.124(17)
C10B 0.154(15) 0.31(3) 0.23(2) 0.06(2) 0.066(16) 0.136(19)
C11B 0.147(16) 0.33(3) 0.23(3) 0.05(2) 0.072(17) 0.14(2)
C12B 0.19(3) 0.36(5) 0.15(3) 0.02(3) 0.01(2) 0.10(4)
C1C 0.080(6) 0.134(13) 0.066(10) 0.036(8) 0.016(7) 0.078(8)
C2C 0.096(8) 0.124(13) 0.088(13) 0.029(9) -0.007(9) 0.050(9)
C3C 0.099(10) 0.191(19) 0.149(19) 0.000(16) -0.021(10) 0.075(12)
C4C 0.116(11) 0.211(19) 0.174(19) -0.042(17) 0.020(12) 0.078(15)
C5C 0.111(12) 0.27(2) 0.22(2) -0.021(17) 0.009(14) 0.055(16)
C6C 0.130(12) 0.30(2) 0.25(2) 0.018(18) 0.038(15) 0.095(15)
C7C 0.131(12) 0.32(2) 0.26(2) 0.07(2) 0.047(16) 0.106(14)
C8C 0.151(12) 0.32(2) 0.26(2) 0.059(19) 0.066(14) 0.119(14)
C9C 0.142(13) 0.30(2) 0.25(2) 0.074(19) 0.066(15) 0.111(15)
C10C 0.150(12) 0.29(2) 0.22(2) 0.103(19) 0.060(14) 0.141(16)
C11C 0.146(13) 0.30(3) 0.22(2) 0.09(2) 0.056(15) 0.132(18)
C12C 0.158(19) 0.45(5) 0.20(3) 0.09(3) 0.049(18) 0.14(3)
N1 0.071(4) 0.102(6) 0.082(5) 0.030(4) 0.019(4) 0.066(4)
N1S 0.060(4) 0.089(6) 0.091(6) 0.008(5) 0.006(4) 0.044(4)
N2S 0.066(5) 0.079(6) 0.094(6) 0.025(5) 0.028(4) 0.047(5)
N101 0.061(4) 0.196(10) 0.123(7) 0.083(6) -0.008(4) 0.039(5)
N21S 0.073(6) 0.154(10) 0.085(6) 0.027(6) 0.002(4) 0.026(6)
N22S 0.048(4) 0.086(6) 0.101(6) 0.028(5) 0.015(4) 0.036(4)
O1S 0.050(3) 0.088(5) 0.098(5) 0.024(4) 0.020(3) 0.040(3)
O2S 0.063(3) 0.092(4) 0.081(4) 0.025(3) 0.020(3) 0.053(3)
O21S 0.058(3) 0.089(5) 0.085(4) 0.030(4) 0.023(3) 0.041(3)
O22S 0.054(3) 0.087(4) 0.076(4) 0.027(3) 0.020(3) 0.048(3)
O3H 0.103(5) 0.166(8) 0.115(6) 0.033(6) 0.021(5) 0.083(6)
O1H 0.063(3) 0.089(5) 0.080(4) 0.012(3) 0.022(3) 0.040(3)
O2H 0.050(3) 0.083(4) 0.092(4) 0.020(3) 0.018(3) 0.042(3)
Na1 0.0577(19) 0.088(3) 0.079(2) 0.029(2) 0.0183(17) 0.0426(19)
Na2 0.0512(18) 0.088(3) 0.090(2) 0.024(2) 0.0232(17) 0.0409(19)

loop_
_atom_type_symbol
_atom_type_description
_atom_type_scat_dispersion_real
_atom_type_scat_dispersion_imag
_atom_type_scat_source
C C 0.0032 0.0016 'International Tables Vol C Tables 4.2.6.8 and 6.1.1.4'
H H 0.0000 0.0000 'International Tables Vol C Tables 4.2.6.8 and 6.1.1.4'
N N 0.0061 0.0032 'International Tables Vol C Tables 4.2.6.8 and 6.1.1.4'
O O 0.0106 0.0058 'International Tables Vol C Tables 4.2.6.8 and 6.1.1.4'
Na Na 0.0348 0.0240 'International Tables Vol C Tables 4.2.6.8 and 6.1.1.4'

loop_
_geom_angle_atom_site_label_1
_geom_angle_atom_site_label_2
_geom_angle_atom_site_label_3
_geom_angle
_geom_angle_site_symmetry_1
_geom_angle_site_symmetry_3
C2 C1 C6 121.4(10) . .
C2 C1 N1 128.7(9) . .
C6 C1 N1 109.8(7) . .
C3 C2 C1 119.8(10) . .
C3 C2 H2 120.1 . .
C1 C2 H2 120.1 . .
C2 C3 C4 120.1(9) . .
C2 C3 H3 119.9 . .
C4 C3 H3 119.9 . .
C5 C4 C3 120.1(10) . .
C5 C4 C12 119.8(10) . .
C3 C4 C12 120.1(9) . .
C13 C12 C4 119.4(10) . .
C13 C12 H12 120.3 . .
C4 C12 H12 120.3 . .
C12 C13 C14 120.3(11) . .
C12 C13 H13 119.9 . .
C14 C13 H13 119.9 . .
C15 C14 C13 123.3(10) . .
C15 C14 H14 118.3 . .
C13 C14 H14 118.3 . .
C14 C15 C5 118.7(9) . .
C14 C15 H15 120.7 . .
C5 C15 H15 120.7 . .
C6 C5 C4 118.1(9) . .
C6 C5 C15 123.4(8) . .
C4 C5 C15 118.4(9) . .
C1 C6 C5 120.2(8) . .
C1 C6 C7 109.2(8) . .
C5 C6 C7 130.5(8) . .
C9 C7 C6 114.2(8) . .
C9 C7 C10 115.6(7) . .
C6 C7 C10 107.4(7) . .
C9 C7 C8 110.6(7) . .
C6 C7 C8 100.6(6) . .
C10 C7 C8 107.3(8) . .
C7 C9 H9A 109.5 . .
C7 C9 H9B 109.5 . .
H9A C9 H9B 109.5 . .
C7 C9 H9C 109.5 . .
H9A C9 H9C 109.5 . .
H9B C9 H9C 109.5 . .
C7 C10 H10A 109.5 . .
C7 C10 H10B 109.5 . .
H10A C10 H10B 109.5 . .
C7 C10 H10C 109.5 . .
H10A C10 H10C 109.5 . .
H10B C10 H10C 109.5 . .
C11 C8 N1 122.3(8) . .
C11 C8 C7 129.3(7) . .
N1 C8 C7 108.4(8) . .
C8 C11 C1S 134.9(8) . .
C8 C11 H11 112.5 . .
C1S C11 H11 112.5 . .
C4S C1S C11 129.4(7) . .
C4S C1S C2S 90.6(6) . .
C11 C1S C2S 140.0(8) . .
O1S C2S C3S 132.9(7) . .
O1S C2S C1S 139.0(8) . .
C3S C2S C1S 87.9(6) . .
O2S C3S C4S 135.0(8) . .
O2S C3S C2S 135.2(7) . .
C4S C3S C2S 89.8(6) . .
C5S C4S C1S 134.7(7) . .
C5S C4S C3S 133.8(8) . .
C1S C4S C3S 91.6(6) . .
C4S C5S C6S 122.1(8) . .
C4S C5S C7S 120.6(7) . .
C6S C5S C7S 117.1(7) . .
N1S C6S C5S 179.5(12) . .
N2S C7S C5S 176.8(10) . .
N1 C1A C2A 110.6(9) . .
N1 C1A H1A1 109.5 . .
C2A C1A H1A1 109.5 . .
N1 C1A H1A2 109.5 . .
C2A C1A H1A2 109.5 . .
H1A1 C1A H1A2 108.1 . .
C3A C2A C1A 120.0(13) . .
C3A C2A H2A1 107.3 . .
C1A C2A H2A1 107.3 . .
C3A C2A H2A2 107.3 . .
C1A C2A H2A2 107.3 . .
H2A1 C2A H2A2 106.9 . .
C2A C3A C4A 116.0(16) . .
C2A C3A H3A1 108.3 . .
C4A C3A H3A1 108.3 . .
C2A C3A H3A2 108.3 . .
C4A C3A H3A2 108.3 . .
H3A1 C3A H3A2 107.4 . .
C5A C4A C3A 117.0(19) . .
C5A C4A H4A1 108.1 . .
C3A C4A H4A1 108.1 . .
C5A C4A H4A2 108.1 . .
C3A C4A H4A2 108.1 . .
H4A1 C4A H4A2 107.3 . .
C4A C5A C6A 115(2) . .
C4A C5A H5A1 108.6 . .
C6A C5A H5A1 108.6 . .
C4A C5A H5A2 108.6 . .
C6A C5A H5A2 108.6 . .
H5A1 C5A H5A2 107.6 . .
C7A C6A C5A 118(2) . .
C7A C6A H6A1 107.8 . .
C5A C6A H6A1 107.8 . .
C7A C6A H6A2 107.8 . .
C5A C6A H6A2 107.8 . .
H6A1 C6A H6A2 107.2 . .
C8A C7A C6A 118(2) . .
C8A C7A H7A1 107.9 . .
C6A C7A H7A1 107.9 . .
C8A C7A H7A2 107.9 . .
C6A C7A H7A2 107.9 . .
H7A1 C7A H7A2 107.2 . .
C7A C8A C9A 114(2) . .
C7A C8A H8A1 108.7 . .
C9A C8A H8A1 108.7 . .
C7A C8A H8A2 108.7 . .
C9A C8A H8A2 108.7 . .
H8A1 C8A H8A2 107.6 . .
C10A C9A C8A 120(3) . .
C10A C9A H9A1 107.3 . .
C8A C9A H9A1 107.3 . .
C10A C9A H9A2 107.3 . .
C8A C9A H9A2 107.3 . .
H9A1 C9A H9A2 106.9 . .
C9A C10A C11A 116(3) . .
C9A C10A H10D 108.2 . .
C11A C10A H10D 108.2 . .
C9A C10A H10E 108.2 . .
C11A C10A H10E 108.2 . .
H10D C10A H10E 107.4 . .
C12A C11A C10A 117(3) . .
C12A C11A H11A 108.1 . .
C10A C11A H11A 108.1 . .
C12A C11A H11B 108.1 . .
C10A C11A H11B 108.1 . .
H11A C11A H11B 107.3 . .
C11A C12A H12A 109.5 . .
C11A C12A H12B 109.5 . .
H12A C12A H12B 109.5 . .
C11A C12A H12C 109.5 . .
H12A C12A H12C 109.5 . .
H12B C12A H12C 109.5 . .
C106 C101 N101 108.3(8) . .
C106 C101 C102 125.0(11) . .
N101 C101 C102 126.7(10) . .
C103 C102 C101 116.1(11) . .
C103 C102 H102 122.0 . .
C101 C102 H102 122.0 . .
C102 C103 C104 123.0(10) . .
C102 C103 H103 118.5 . .
C104 C103 H103 118.5 . .
C103 C104 C112 120.3(10) . .
C103 C104 C105 119.8(10) . .
C112 C104 C105 119.9(11) . .
C113 C112 C104 119.4(10) . .
C113 C112 H112 120.3 . .
C104 C112 H112 120.3 . .
C112 C113 C114 121.2(12) . .
C112 C113 H113 119.4 . .
C114 C113 H113 119.4 . .
C115 C114 C113 120.6(12) . .
C115 C114 H114 119.7 . .
C113 C114 H114 119.7 . .
C114 C115 C105 121.1(10) . .
C114 C115 H115 119.5 . .
C105 C115 H115 119.5 . .
C115 C105 C104 117.6(10) . .
C115 C105 C106 124.8(9) . .
C104 C105 C106 117.6(9) . .
C101 C106 C105 118.4(8) . .
C101 C106 C107 111.2(9) . .
C105 C106 C107 130.4(9) . .
C106 C107 C108 100.9(8) . .
C106 C107 C109 111.8(9) . .
C108 C107 C109 108.8(9) . .
C106 C107 C110 113.2(8) . .
C108 C107 C110 110.0(9) . .
C109 C107 C110 111.6(8) . .
C107 C110 H11C 109.5 . .
C107 C110 H11D 109.5 . .
H11C C110 H11D 109.5 . .
C107 C110 H11E 109.5 . .
H11C C110 H11E 109.5 . .
H11D C110 H11E 109.5 . .
C107 C109 H10F 109.5 . .
C107 C109 H10G 109.5 . .
H10F C109 H10G 109.5 . .
C107 C109 H10H 109.5 . .
H10F C109 H10H 109.5 . .
H10G C109 H10H 109.5 . .
N101 C108 C111 120.9(9) . .
N101 C108 C107 108.5(8) . .
C111 C108 C107 130.6(8) . .
C108 C111 C21S 132.1(9) . .
C108 C111 H111 114.0 . .
C21S C111 H111 114.0 . .
C24S C21S C111 124.0(8) . .
C24S C21S C22S 91.0(7) . .
C111 C21S C22S 144.9(9) . .
O21S C22S C21S 138.5(8) . .
O21S C22S C23S 133.1(8) . .
C21S C22S C23S 88.5(7) . .
O22S C23S C24S 135.3(8) . .
O22S C23S C22S 136.5(8) . .
C24S C23S C22S 88.1(7) . .
C25S C24S C21S 135.3(8) . .
C25S C24S C23S 132.4(8) . .
C21S C24S C23S 92.3(7) . .
C24S C25S C27S 119.4(8) . .
C24S C25S C26S 123.2(9) . .
C27S C25S C26S 117.5(8) . .
N21S C26S C25S 177.8(12) . .
N22S C27S C25S 176.3(11) . .
N22S C27S Na1 56.9(6) . 2
C25S C27S Na1 120.9(6) . 2
N101 C1B C2B 105.6(12) . .
N101 C1B H1B1 110.6 . .
C2B C1B H1B1 110.6 . .
N101 C1B H1B2 110.6 . .
C2B C1B H1B2 110.6 . .
H1B1 C1B H1B2 108.8 . .
C1B C2B C3B 112.7(12) . .
C1B C2B H2B1 109.1 . .
C3B C2B H2B1 109.1 . .
C1B C2B H2B2 109.1 . .
C3B C2B H2B2 109.1 . .
H2B1 C2B H2B2 107.8 . .
C4B C3B C2B 105.5(12) . .
C4B C3B H3B1 110.6 . .
C2B C3B H3B1 110.6 . .
C4B C3B H3B2 110.6 . .
C2B C3B H3B2 110.6 . .
H3B1 C3B H3B2 108.8 . .
C5B C4B C3B 109.0(12) . .
C5B C4B H4B1 109.9 . .
C3B C4B H4B1 109.9 . .
C5B C4B H4B2 109.9 . .
C3B C4B H4B2 109.9 . .
H4B1 C4B H4B2 108.3 . .
C4B C5B C6B 109.0(13) . .
C4B C5B H5B1 109.9 . .
C6B C5B H5B1 109.9 . .
C4B C5B H5B2 109.9 . .
C6B C5B H5B2 109.9 . .
H5B1 C5B H5B2 108.3 . .
C5B C6B C7B 107.7(13) . .
C5B C6B H6B1 110.2 . .
C7B C6B H6B1 110.2 . .
C5B C6B H6B2 110.2 . .
C7B C6B H6B2 110.2 . .
H6B1 C6B H6B2 108.5 . .
C8B C7B C6B 110.2(14) . .
C8B C7B H7B1 109.6 . .
C6B C7B H7B1 109.6 . .
C8B C7B H7B2 109.6 . .
C6B C7B H7B2 109.6 . .
H7B1 C7B H7B2 108.1 . .
C7B C8B C9B 107.7(13) . .
C7B C8B H8B1 110.2 . .
C9B C8B H8B1 110.2 . .
C7B C8B H8B2 110.2 . .
C9B C8B H8B2 110.2 . .
H8B1 C8B H8B2 108.5 . .
C10B C9B C8B 108.7(14) . .
C10B C9B H9B1 110.0 . .
C8B C9B H9B1 110.0 . .
C10B C9B H9B2 110.0 . .
C8B C9B H9B2 110.0 . .
H9B1 C9B H9B2 108.3 . .
C9B C10B C11B 109.1(13) . .
C9B C10B H10I 109.9 . .
C11B C10B H10I 109.9 . .
C9B C10B H10J 109.9 . .
C11B C10B H10J 109.9 . .
H10I C10B H10J 108.3 . .
C12B C11B C10B 107.7(14) . .
C12B C11B H11F 110.2 . .
C10B C11B H11F 110.2 . .
C12B C11B H11G 110.2 . .
C10B C11B H11G 110.2 . .
H11F C11B H11G 108.5 . .
C11B C12B H12D 109.5 . .
C11B C12B H12E 109.5 . .
H12D C12B H12E 109.5 . .
C11B C12B H12F 109.5 . .
H12D C12B H12F 109.5 . .
H12E C12B H12F 109.5 . .
N101 C1C C2C 101.3(11) . .
N101 C1C H1C1 111.5 . .
C2C C1C H1C1 111.5 . .
N101 C1C H1C2 111.5 . .
C2C C1C H1C2 111.5 . .
H1C1 C1C H1C2 109.3 . .
C1C C2C C3C 110.5(13) . .
C1C C2C H2C1 109.6 . .
C3C C2C H2C1 109.6 . .
C1C C2C H2C2 109.6 . .
C3C C2C H2C2 109.6 . .
H2C1 C2C H2C2 108.1 . .
C4C C3C C2C 110.8(12) . .
C4C C3C H3C1 109.5 . .
C2C C3C H3C1 109.5 . .
C4C C3C H3C2 109.5 . .
C2C C3C H3C2 109.5 . .
H3C1 C3C H3C2 108.1 . .
C3C C4C C5C 107.0(12) . .
C3C C4C H4C1 110.3 . .
C5C C4C H4C1 110.3 . .
C3C C4C H4C2 110.3 . .
C5C C4C H4C2 110.3 . .
H4C1 C4C H4C2 108.6 . .
C6C C5C C4C 108.6(13) . .
C6C C5C H5C1 110.0 . .
C4C C5C H5C1 110.0 . .
C6C C5C H5C2 110.0 . .
C4C C5C H5C2 110.0 . .
H5C1 C5C H5C2 108.4 . .
C5C C6C C7C 111.6(13) . .
C5C C6C H6C1 109.3 . .
C7C C6C H6C1 109.3 . .
C5C C6C H6C2 109.3 . .
C7C C6C H6C2 109.3 . .
H6C1 C6C H6C2 108.0 . .
C8C C7C C6C 110.9(14) . .
C8C C7C H7C1 109.5 . .
C6C C7C H7C1 109.5 . .
C8C C7C H7C2 109.5 . .
C6C C7C H7C2 109.5 . .
H7C1 C7C H7C2 108.1 . .
C7C C8C C9C 109.2(14) . .
C7C C8C H8C1 109.8 . .
C9C C8C H8C1 109.8 . .
C7C C8C H8C2 109.8 . .
C9C C8C H8C2 109.8 . .
H8C1 C8C H8C2 108.3 . .
C10C C9C C8C 110.3(14) . .
C10C C9C H9C1 109.6 . .
C8C C9C H9C1 109.6 . .
C10C C9C H9C2 109.6 . .
C8C C9C H9C2 109.6 . .
H9C1 C9C H9C2 108.1 . .
C9C C10C C11C 109.8(13) . .
C9C C10C H10K 109.7 . .
C11C C10C H10K 109.7 . .
C9C C10C H10L 109.7 . .
C11C C10C H10L 109.7 . .
H10K C10C H10L 108.2 . .
C10C C11C C12C 108.3(13) . .
C10C C11C H11H 110.0 . .
C12C C11C H11H 110.0 . .
C10C C11C H11I 110.0 . .
C12C C11C H11I 110.0 . .
H11H C11C H11I 108.4 . .
C11C C12C H12G 109.5 . .
C11C C12C H12H 109.5 . .
H12G C12C H12H 109.5 . .
C11C C12C H12I 109.5 . .
H12G C12C H12I 109.5 . .
H12H C12C H12I 109.5 . .
C8 N1 C1 112.0(7) . .
C8 N1 C1A 125.0(8) . .
C1 N1 C1A 123.0(7) . .
C7S N2S Na1 152.9(7) . 2
C108 N101 C101 110.9(8) . .
C108 N101 C1C 125.0(10) . .
C101 N101 C1C 118.2(10) . .
C108 N101 C1B 119.4(12) . .
C101 N101 C1B 120.7(11) . .
C1C N101 C1B 50.6(10) . .
C27S N22S Na2 175.2(8) . .
C27S N22S Na1 101.6(7) . 2
Na2 N22S Na1 83.0(3) . 2
C2S O1S Na2 149.2(6) . 1_665
C3S O2S Na1 155.5(6) . .
C3S O2S Na2 109.7(5) . 2
Na1 O2S Na2 85.4(2) . 2
C23S O22S Na1 131.2(6) . .
C23S O22S Na1 127.3(5) . 2
Na1 O22S Na1 90.6(2) . 2
Na1 O1H Na2 87.5(2) . 2
Na2 O2H Na2 78.3(2) . 2_445
O22S Na1 O1H 94.3(2) . .
O22S Na1 O2S 93.0(2) . .
O1H Na1 O2S 73.2(2) . .
O22S Na1 O22S 89.4(2) . 2
O1H Na1 O22S 175.0(2) . 2
O2S Na1 O22S 110.0(2) . 2
O22S Na1 N2S 92.4(3) . 2
O1H Na1 N2S 100.2(3) . 2
O2S Na1 N2S 171.8(2) . 2
O22S Na1 N2S 76.3(2) 2 2
O22S Na1 N22S 167.0(3) . 2
O1H Na1 N22S 86.8(3) . 2
O2S Na1 N22S 74.9(2) . 2
O22S Na1 N22S 90.3(3) 2 2
N2S Na1 N22S 100.2(3) 2 2
O22S Na1 C27S 159.1(2) . 2
O1H Na1 C27S 106.2(3) . 2
O2S Na1 C27S 89.6(3) . 2
O22S Na1 C27S 70.3(2) 2 2
N2S Na1 C27S 87.5(3) 2 2
N22S Na1 C27S 21.5(2) 2 2
O22S Na1 Na2 128.43(18) . 2
O1H Na1 Na2 47.42(18) . 2
O2S Na1 Na2 48.93(15) . 2
O22S Na1 Na2 131.6(2) 2 2
N2S Na1 Na2 123.0(2) 2 2
N22S Na1 Na2 45.7(2) 2 2
C27S Na1 Na2 67.2(2) 2 2
O22S Na1 Na1 45.78(15) . 2
O1H Na1 Na1 140.0(2) . 2
O2S Na1 Na1 106.34(19) . 2
O22S Na1 Na1 43.67(15) 2 2
N2S Na1 Na1 81.9(2) 2 2
N22S Na1 Na1 132.6(2) 2 2
C27S Na1 Na1 113.8(2) 2 2
Na2 Na1 Na1 154.77(18) 2 2
O1S Na2 O2H 77.5(2) 1_445 .
O1S Na2 N22S 92.6(2) 1_445 .
O2H Na2 N22S 93.2(3) . .
O1S Na2 O2H 75.4(2) 1_445 2_445
O2H Na2 O2H 101.7(2) . 2_445
N22S Na2 O2H 158.2(3) . 2_445
O1S Na2 O1H 126.6(2) 1_445 2
O2H Na2 O1H 155.6(2) . 2
N22S Na2 O1H 89.8(3) . 2
O2H Na2 O1H 83.3(2) 2_445 2
O1S Na2 O2S 161.3(3) 1_445 2
O2H Na2 O2S 87.7(2) . 2
N22S Na2 O2S 76.6(2) . 2
O2H Na2 O2S 119.5(2) 2_445 2
O1H Na2 O2S 69.4(2) 2 2
O1S Na2 Na2 68.23(18) 1_445 2_445
O2H Na2 Na2 51.20(17) . 2_445
N22S Na2 Na2 141.5(3) . 2_445
O2H Na2 Na2 50.46(17) 2_445 2_445
O1H Na2 Na2 128.6(2) 2 2_445
O2S Na2 Na2 111.1(2) 2 2_445
O1S Na2 Na1 136.0(2) 1_445 2
O2H Na2 Na1 122.44(17) . 2
N22S Na2 Na1 51.3(2) . 2
O2H Na2 Na1 127.9(2) 2_445 2
O1H Na2 Na1 45.09(16) 2 2
O2S Na2 Na1 45.67(16) 2 2
Na2 Na2 Na1 155.69(16) 2_445 2

loop_
_geom_bond_atom_site_label_1
_geom_bond_atom_site_label_2
_geom_bond_distance
_geom_bond_site_symmetry_2
C1 C2 1.374(12) .
C1 C6 1.391(11) .
C1 N1 1.406(11) .
C2 C3 1.371(14) .
C2 H2 0.9500 .
C3 C4 1.420(14) .
C3 H3 0.9500 .
C4 C5 1.407(13) .
C4 C12 1.436(14) .
C12 C13 1.364(15) .
C12 H12 0.9500 .
C13 C14 1.377(14) .
C13 H13 0.9500 .
C14 C15 1.351(12) .
C14 H14 0.9500 .
C15 C5 1.446(12) .
C15 H15 0.9500 .
C5 C6 1.404(12) .
C6 C7 1.531(12) .
C7 C9 1.503(12) .
C7 C10 1.548(12) .
C7 C8 1.568(12) .
C9 H9A 0.9800 .
C9 H9B 0.9800 .
C9 H9C 0.9800 .
C10 H10A 0.9800 .
C10 H10B 0.9800 .
C10 H10C 0.9800 .
C8 C11 1.330(11) .
C8 N1 1.353(10) .
C11 C1S 1.426(11) .
C11 H11 0.9500 .
C1S C4S 1.413(11) .
C1S C2S 1.484(10) .
C2S O1S 1.223(9) .
C2S C3S 1.469(12) .
C3S O2S 1.250(9) .
C3S C4S 1.447(10) .
C4S C5S 1.409(11) .
C5S C6S 1.422(11) .
C5S C7S 1.429(13) .
C6S N1S 1.145(10) .
C7S N2S 1.147(10) .
C1A N1 1.472(11) .
C1A C2A 1.540(16) .
C1A H1A1 0.9900 .
C1A H1A2 0.9900 .
C2A C3A 1.384(16) .
C2A H2A1 0.9900 .
C2A H2A2 0.9900 .
C3A C4A 1.56(2) .
C3A H3A1 0.9900 .
C3A H3A2 0.9900 .
C4A C5A 1.41(2) .
C4A H4A1 0.9900 .
C4A H4A2 0.9900 .
C5A C6A 1.47(2) .
C5A H5A1 0.9900 .
C5A H5A2 0.9900 .
C6A C7A 1.45(2) .
C6A H6A1 0.9900 .
C6A H6A2 0.9900 .
C7A C8A 1.41(2) .
C7A H7A1 0.9900 .
C7A H7A2 0.9900 .
C8A C9A 1.66(3) .
C8A H8A1 0.9900 .
C8A H8A2 0.9900 .
C9A C10A 1.36(3) .
C9A H9A1 0.9900 .
C9A H9A2 0.9900 .
C10A C11A 1.46(3) .
C10A H10D 0.9900 .
C10A H10E 0.9900 .
C11A C12A 1.24(3) .
C11A H11A 0.9900 .
C11A H11B 0.9900 .
C12A H12A 0.9800 .
C12A H12B 0.9800 .
C12A H12C 0.9800 .
C101 C106 1.331(13) .
C101 N101 1.422(13) .
C101 C102 1.439(13) .
C102 C103 1.354(15) .
C102 H102 0.9500 .
C103 C104 1.389(15) .
C103 H103 0.9500 .
C104 C112 1.407(15) .
C104 C105 1.442(13) .
C112 C113 1.352(15) .
C112 H112 0.9500 .
C113 C114 1.402(16) .
C113 H113 0.9500 .
C114 C115 1.354(15) .
C114 H114 0.9500 .
C115 C105 1.399(14) .
C115 H115 0.9500 .
C105 C106 1.443(13) .
C106 C107 1.497(12) .
C107 C108 1.513(14) .
C107 C109 1.523(14) .
C107 C110 1.542(12) .
C110 H11C 0.9800 .
C110 H11D 0.9800 .
C110 H11E 0.9800 .
C109 H10F 0.9800 .
C109 H10G 0.9800 .
C109 H10H 0.9800 .
C108 N101 1.344(11) .
C108 C111 1.378(13) .
C111 C21S 1.440(12) .
C111 H111 0.9500 .
C21S C24S 1.422(12) .
C21S C22S 1.451(12) .
C22S O21S 1.243(10) .
C22S C23S 1.507(12) .
C23S O22S 1.239(9) .
C23S C24S 1.440(12) .
C24S C25S 1.386(12) .
C25S C27S 1.419(13) .
C25S C26S 1.421(13) .
C26S N21S 1.153(11) .
C27S N22S 1.153(10) .
C27S Na1 3.078(10) 2
C1B N101 1.522(9) .
C1B C2B 1.524(10) .
C1B H1B1 0.9900 .
C1B H1B2 0.9900 .
C2B C3B 1.541(10) .
C2B H2B1 0.9900 .
C2B H2B2 0.9900 .
C3B C4B 1.539(10) .
C3B H3B1 0.9900 .
C3B H3B2 0.9900 .
C4B C5B 1.536(10) .
C4B H4B1 0.9900 .
C4B H4B2 0.9900 .
C5B C6B 1.539(10) .
C5B H5B1 0.9900 .
C5B H5B2 0.9900 .
C6B C7B 1.541(10) .
C6B H6B1 0.9900 .
C6B H6B2 0.9900 .
C7B C8B 1.539(10) .
C7B H7B1 0.9900 .
C7B H7B2 0.9900 .
C8B C9B 1.544(10) .
C8B H8B1 0.9900 .
C8B H8B2 0.9900 .
C9B C10B 1.536(10) .
C9B H9B1 0.9900 .
C9B H9B2 0.9900 .
C10B C11B 1.541(10) .
C10B H10I 0.9900 .
C10B H10J 0.9900 .
C11B C12B 1.537(10) .
C11B H11F 0.9900 .
C11B H11G 0.9900 .
C12B H12D 0.9800 .
C12B H12E 0.9800 .
C12B H12F 0.9800 .
C1C N101 1.506(9) .
C1C C2C 1.533(10) .
C1C H1C1 0.9900 .
C1C H1C2 0.9900 .
C2C C3C 1.536(9) .
C2C H2C1 0.9900 .
C2C H2C2 0.9900 .
C3C C4C 1.533(10) .
C3C H3C1 0.9900 .
C3C H3C2 0.9900 .
C4C C5C 1.554(10) .
C4C H4C1 0.9900 .
C4C H4C2 0.9900 .
C5C C6C 1.529(10) .
C5C H5C1 0.9900 .
C5C H5C2 0.9900 .
C6C C7C 1.537(10) .
C6C H6C1 0.9900 .
C6C H6C2 0.9900 .
C7C C8C 1.535(10) .
C7C H7C1 0.9900 .
C7C H7C2 0.9900 .
C8C C9C 1.541(10) .
C8C H8C1 0.9900 .
C8C H8C2 0.9900 .
C9C C10C 1.534(10) .
C9C H9C1 0.9900 .
C9C H9C2 0.9900 .
C10C C11C 1.540(10) .
C10C H10K 0.9900 .
C10C H10L 0.9900 .
C11C C12C 1.542(10) .
C11C H11H 0.9900 .
C11C H11I 0.9900 .
C12C H12G 0.9800 .
C12C H12H 0.9800 .
C12C H12I 0.9800 .
N2S Na1 2.497(9) 2
N22S Na2 2.412(9) .
N22S Na1 2.632(8) 2
O1S Na2 2.402(6) 1_665
O2S Na1 2.401(7) .
O2S Na2 2.530(6) 2
O22S Na1 2.332(6) .
O22S Na1 2.421(6) 2
O1H Na1 2.372(6) .
O1H Na2 2.466(8) 2
O2H Na2 2.411(7) .
O2H Na2 2.437(6) 2_445
Na1 O22S 2.421(6) 2
Na1 N2S 2.497(9) 2
Na1 N22S 2.632(8) 2
Na1 C27S 3.078(10) 2
Na1 Na2 3.346(5) 2
Na1 Na1 3.378(6) 2
Na2 O1S 2.402(6) 1_445
Na2 O2H 2.437(6) 2_445
Na2 O1H 2.466(8) 2
Na2 O2S 2.530(6) 2
Na2 Na2 3.062(7) 2_445
Na2 Na1 3.346(5) 2

loop_
_geom_torsion_atom_site_label_1
_geom_torsion_atom_site_label_2
_geom_torsion_atom_site_label_3
_geom_torsion_atom_site_label_4
_geom_torsion
_geom_torsion_site_symmetry_1
_geom_torsion_site_symmetry_4
C6 C1 C2 C3 -3.7(16) . .
N1 C1 C2 C3 -177.7(10) . .
C1 C2 C3 C4 0.5(16) . .
C2 C3 C4 C5 1.6(16) . .
C2 C3 C4 C12 -178.6(10) . .
C5 C4 C12 C13 1.3(17) . .
C3 C4 C12 C13 -178.5(11) . .
C4 C12 C13 C14 -0.7(18) . .
C12 C13 C14 C15 0.5(18) . .
C13 C14 C15 C5 -0.9(16) . .
C3 C4 C5 C6 -0.6(15) . .
C12 C4 C5 C6 179.6(9) . .
C3 C4 C5 C15 178.1(9) . .
C12 C4 C5 C15 -1.6(15) . .
C14 C15 C5 C6 -179.8(10) . .
C14 C15 C5 C4 1.4(15) . .
C2 C1 C6 C5 4.6(15) . .
N1 C1 C6 C5 179.7(9) . .
C2 C1 C6 C7 -174.0(9) . .
N1 C1 C6 C7 1.1(11) . .
C4 C5 C6 C1 -2.4(14) . .
C15 C5 C6 C1 178.9(9) . .
C4 C5 C6 C7 175.9(9) . .
C15 C5 C6 C7 -2.9(17) . .
C1 C6 C7 C9 -119.0(8) . .
C5 C6 C7 C9 62.6(13) . .
C1 C6 C7 C10 111.4(8) . .
C5 C6 C7 C10 -67.0(13) . .
C1 C6 C7 C8 -0.6(10) . .
C5 C6 C7 C8 -179.0(10) . .
C9 C7 C8 C11 -59.9(13) . .
C6 C7 C8 C11 179.2(10) . .
C10 C7 C8 C11 67.0(12) . .
C9 C7 C8 N1 120.9(8) . .
C6 C7 C8 N1 -0.1(9) . .
C10 C7 C8 N1 -112.3(8) . .
N1 C8 C11 C1S 178.2(10) . .
C7 C8 C11 C1S -1.0(18) . .
C8 C11 C1S C4S 177.5(11) . .
C8 C11 C1S C2S -4(2) . .
C4S C1S C2S O1S -178.8(13) . .
C11 C1S C2S O1S 3(2) . .
C4S C1S C2S C3S -2.9(7) . .
C11 C1S C2S C3S 178.6(12) . .
O1S C2S C3S O2S 0(2) . .
C1S C2S C3S O2S -176.7(11) . .
O1S C2S C3S C4S 179.2(12) . .
C1S C2S C3S C4S 2.8(7) . .
C11 C1S C4S C5S 2.3(18) . .
C2S C1S C4S C5S -176.5(11) . .
C11 C1S C4S C3S -178.3(10) . .
C2S C1S C4S C3S 2.9(7) . .
O2S C3S C4S C5S -4.0(19) . .
C2S C3S C4S C5S 176.5(11) . .
O2S C3S C4S C1S 176.6(11) . .
C2S C3S C4S C1S -2.9(8) . .
C1S C4S C5S C6S -9.6(17) . .
C3S C4S C5S C6S 171.3(10) . .
C1S C4S C5S C7S 175.9(10) . .
C3S C4S C5S C7S -3.3(16) . .
C4S C5S C6S N1S 116(100) . .
C7S C5S C6S N1S -69(100) . .
C4S C5S C7S N2S -89(14) . .
C6S C5S C7S N2S 96(14) . .
N1 C1A C2A C3A -165.6(12) . .
C1A C2A C3A C4A 173.5(12) . .
C2A C3A C4A C5A -179.6(15) . .
C3A C4A C5A C6A -178.2(15) . .
C4A C5A C6A C7A -177.8(18) . .
C5A C6A C7A C8A 174(2) . .
C6A C7A C8A C9A -175(2) . .
C7A C8A C9A C10A -81(4) . .
C8A C9A C10A C11A -178(2) . .
C9A C10A C11A C12A 177(4) . .
C106 C101 C102 C103 4(2) . .
N101 C101 C102 C103 -176.7(15) . .
C101 C102 C103 C104 -1(2) . .
C102 C103 C104 C112 176.4(15) . .
C102 C103 C104 C105 -2(2) . .
C103 C104 C112 C113 -179.8(14) . .
C105 C104 C112 C113 -1(2) . .
C104 C112 C113 C114 -2(2) . .
C112 C113 C114 C115 3(2) . .
C113 C114 C115 C105 -1(2) . .
C114 C115 C105 C104 -2.8(19) . .
C114 C115 C105 C106 175.8(13) . .
C103 C104 C105 C115 -177.7(13) . .
C112 C104 C105 C115 3.7(18) . .
C103 C104 C105 C106 3.6(18) . .
C112 C104 C105 C106 -175.0(11) . .
N101 C101 C106 C105 178.0(11) . .
C102 C101 C106 C105 -2(2) . .
N101 C101 C106 C107 -2.4(16) . .
C102 C101 C106 C107 177.1(14) . .
C115 C105 C106 C101 -180.0(13) . .
C104 C105 C106 C101 -1.3(17) . .
C115 C105 C106 C107 1(2) . .
C104 C105 C106 C107 179.2(11) . .
C101 C106 C107 C108 4.3(13) . .
C105 C106 C107 C108 -176.2(11) . .
C101 C106 C107 C109 -111.2(12) . .
C105 C106 C107 C109 68.3(14) . .
C101 C106 C107 C110 121.7(11) . .
C105 C106 C107 C110 -58.8(16) . .
C106 C107 C108 N101 -4.7(13) . .
C109 C107 C108 N101 113.1(11) . .
C110 C107 C108 N101 -124.4(10) . .
C106 C107 C108 C111 174.8(13) . .
C109 C107 C108 C111 -67.4(16) . .
C110 C107 C108 C111 55.1(16) . .
N101 C108 C111 C21S -173.6(13) . .
C107 C108 C111 C21S 7(2) . .
C108 C111 C21S C24S 178.2(12) . .
C108 C111 C21S C22S 2(3) . .
C24S C21S C22S O21S 177.1(12) . .
C111 C21S C22S O21S -6(2) . .
C24S C21S C22S C23S -3.3(7) . .
C111 C21S C22S C23S 173.3(15) . .
O21S C22S C23S O22S -0.6(18) . .
C21S C22S C23S O22S 179.7(11) . .
O21S C22S C23S C24S -177.1(11) . .
C21S C22S C23S C24S 3.2(7) . .
C111 C21S C24S C25S 7.3(18) . .
C22S C21S C24S C25S -175.1(11) . .
C111 C21S C24S C23S -174.2(10) . .
C22S C21S C24S C23S 3.4(7) . .
O22S C23S C24S C25S -1.3(19) . .
C22S C23S C24S C25S 175.3(11) . .
O22S C23S C24S C21S -179.8(10) . .
C22S C23S C24S C21S -3.3(7) . .
C21S C24S C25S C27S -168.6(10) . .
C23S C24S C25S C27S 13.4(16) . .
C21S C24S C25S C26S 10.0(18) . .
C23S C24S C25S C26S -167.9(10) . .
C24S C25S C26S N21S 135(28) . .
C27S C25S C26S N21S -46(28) . .
C24S C25S C27S N22S 62(14) . .
C26S C25S C27S N22S -117(13) . .
C24S C25S C27S Na1 9.1(12) . 2
C26S C25S C27S Na1 -169.7(7) . 2
N101 C1B C2B C3B 170(2) . .
C1B C2B C3B C4B 174(3) . .
C2B C3B C4B C5B 170(3) . .
C3B C4B C5B C6B -154(4) . .
C4B C5B C6B C7B -173(3) . .
C5B C6B C7B C8B 156(4) . .
C6B C7B C8B C9B 170(3) . .
C7B C8B C9B C10B -74(4) . .
C8B C9B C10B C11B -170(3) . .
C9B C10B C11B C12B 177(4) . .
N101 C1C C2C C3C -166.5(14) . .
C1C C2C C3C C4C -67(3) . .
C2C C3C C4C C5C 178(2) . .
C3C C4C C5C C6C 156(3) . .
C4C C5C C6C C7C -168(3) . .
C5C C6C C7C C8C -49(4) . .
C6C C7C C8C C9C -153(2) . .
C7C C8C C9C C10C -82(4) . .
C8C C9C C10C C11C -174(3) . .
C9C C10C C11C C12C 179(4) . .
C11 C8 N1 C1 -178.5(9) . .
C7 C8 N1 C1 0.8(11) . .
C11 C8 N1 C1A 0.3(15) . .
C7 C8 N1 C1A 179.6(8) . .
C2 C1 N1 C8 173.4(10) . .
C6 C1 N1 C8 -1.2(11) . .
C2 C1 N1 C1A -5.5(16) . .
C6 C1 N1 C1A 179.9(9) . .
C2A C1A N1 C8 -83.7(11) . .
C2A C1A N1 C1 95.1(11) . .
C5S C7S N2S Na1 62(15) . 2
C111 C108 N101 C101 -175.9(12) . .
C107 C108 N101 C101 3.6(15) . .
C111 C108 N101 C1C 32(2) . .
C107 C108 N101 C1C -148.7(13) . .
C111 C108 N101 C1B -28.6(18) . .
C107 C108 N101 C1B 151.0(11) . .
C106 C101 N101 C108 -0.8(17) . .
C102 C101 N101 C108 179.7(15) . .
C106 C101 N101 C1C 153.6(12) . .
C102 C101 N101 C1C -26(2) . .
C106 C101 N101 C1B -147.7(13) . .
C102 C101 N101 C1B 33(2) . .
C2C C1C N101 C108 -110.5(16) . .
C2C C1C N101 C101 99.0(16) . .
C2C C1C N101 C1B -8.9(14) . .
C2B C1B N101 C108 101(2) . .
C2B C1B N101 C101 -115(2) . .
C2B C1B N101 C1C -11.8(18) . .
C25S C27S N22S Na2 146(11) . .
Na1 C27S N22S Na2 -160(8) 2 .
C25S C27S N22S Na1 -54(14) . 2
C3S C2S O1S Na2 -51(2) . 1_665
C1S C2S O1S Na2 123.3(12) . 1_665
C4S C3S O2S Na1 60.9(19) . .
C2S C3S O2S Na1 -119.8(13) . .
C4S C3S O2S Na2 -173.7(9) . 2
C2S C3S O2S Na2 5.6(13) . 2
C24S C23S O22S Na1 -173.4(8) . .
C22S C23S O22S Na1 11.6(15) . .
C24S C23S O22S Na1 -40.2(15) . 2
C22S C23S O22S Na1 144.8(8) . 2
C23S O22S Na1 O1H -38.8(7) . .
Na1 O22S Na1 O1H 176.7(3) 2 .
C23S O22S Na1 O2S 34.6(7) . .
Na1 O22S Na1 O2S -110.0(2) 2 .
C23S O22S Na1 O22S 144.5(8) . 2
Na1 O22S Na1 O22S 0.0 2 2
C23S O22S Na1 N2S -139.2(7) . 2
Na1 O22S Na1 N2S 76.2(2) 2 2
C23S O22S Na1 N22S 55.7(14) . 2
Na1 O22S Na1 N22S -88.9(12) 2 2
C23S O22S Na1 C27S 131.4(9) . 2
Na1 O22S Na1 C27S -13.1(8) 2 2
C23S O22S Na1 Na2 -2.5(8) . 2
Na1 O22S Na1 Na2 -147.1(2) 2 2
C23S O22S Na1 Na1 144.5(8) . 2
Na2 O1H Na1 O22S 141.0(2) 2 .
Na2 O1H Na1 O2S 49.1(2) 2 .
Na2 O1H Na1 O22S -81(3) 2 2
Na2 O1H Na1 N2S -125.8(2) 2 2
Na2 O1H Na1 N22S -26.0(2) 2 2
Na2 O1H Na1 C27S -35.4(3) 2 2
Na2 O1H Na1 Na1 144.7(3) 2 2
C3S O2S Na1 O22S -11.6(13) . .
Na2 O2S Na1 O22S -141.2(2) 2 .
C3S O2S Na1 O1H 82.0(13) . .
Na2 O2S Na1 O1H -47.6(2) 2 .
C3S O2S Na1 O22S -102.1(13) . 2
Na2 O2S Na1 O22S 128.3(2) 2 2
C3S O2S Na1 N2S 120(2) . 2
Na2 O2S Na1 N2S -10(2) 2 2
C3S O2S Na1 N22S 173.2(13) . 2
Na2 O2S Na1 N22S 43.6(2) 2 2
C3S O2S Na1 C27S -170.9(13) . 2
Na2 O2S Na1 C27S 59.5(2) 2 2
C3S O2S Na1 Na2 129.6(14) . 2
C3S O2S Na1 Na1 -56.2(13) . 2
Na2 O2S Na1 Na1 174.22(19) 2 2
Na2 O2H Na2 O1S -71.99(19) 2_445 1_445
Na2 O2H Na2 N22S -163.9(2) 2_445 .
Na2 O2H Na2 O2H 0.0 2_445 2_445
Na2 O2H Na2 O1H 99.6(6) 2_445 2
Na2 O2H Na2 O2S 119.6(2) 2_445 2
Na2 O2H Na2 Na1 151.0(2) 2_445 2
C27S N22S Na2 O1S -47(8) . 1_445
Na1 N22S Na2 O1S 152.3(2) 2 1_445
C27S N22S Na2 O2H 30(8) . .
Na1 N22S Na2 O2H -130.1(2) 2 .
C27S N22S Na2 O2H -103(8) . 2_445
Na1 N22S Na2 O2H 96.8(7) 2 2_445
C27S N22S Na2 O1H -174(8) . 2
Na1 N22S Na2 O1H 25.7(2) 2 2
C27S N22S Na2 O2S 117(8) . 2
Na1 N22S Na2 O2S -43.2(2) 2 2
C27S N22S Na2 Na2 10(8) . 2_445
Na1 N22S Na2 Na2 -150.3(3) 2 2_445
C27S N22S Na2 Na1 160(8) . 2
